data_1570202
loop_
_publ_author_name
'Corral Suarez, Carlos'
'Colomer, Ignacio'

_publ_section_title
;
 Trifluoromethylarylation of alkenes using anilines.
;
_journal_issue 43
_journal_name_full 'Chemical science'
_journal_page_first 12083
_journal_page_last 12090
_journal_paper_doi 10.1039/d3sc03868h
_journal_volume 14
_journal_year 2023
_chemical_formula_sum 'C35 H34 F3 N3 O8 S'
_chemical_formula_weight 713.71
_chemical_name_common CCS-1-407_250K
_space_group_crystal_system triclinic
_space_group_IT_number 2
_space_group_name_Hall '-P 1'
_space_group_name_H-M_alt 'P -1'
_atom_sites_solution_hydrogens geom
_audit_update_record
;
2022-11-15 deposited with the CCDC.	2023-10-19 downloaded from the CCDC.
;
_cell_angle_alpha 86.336(14)
_cell_angle_beta 88.961(14)
_cell_angle_gamma 85.079(15)
_cell_formula_units_Z 2
_cell_length_a 5.9290(19)
_cell_length_b 13.676(4)
_cell_length_c 20.842(6)
_cell_measurement_reflns_used 6862
_cell_measurement_temperature 250.(2)
_cell_measurement_theta_max 21.1986
_cell_measurement_theta_min 2.9383
_cell_volume 1680.2(9)
_computing_cell_refinement 'SAINT V8.40B (Bruker AXS LLC, 2019)'
_computing_data_collection 'Bruker Instrument Service v2010.9.0.0'
_computing_data_reduction 'SAINT V8.40B (Bruker AXS LLC, 2019)'
_computing_molecular_graphics 'shelXle (C.B. Huebschle, rev 1328)'
_computing_structure_refinement 'SHELXL-2019/1 (Sheldrick, 2019)'
_computing_structure_solution 'XT, VERSION 2018/2'
_diffrn_ambient_temperature 250.(2)
_diffrn_detector_area_resol_mean 8.3333
_diffrn_measured_fraction_theta_full 0.999
_diffrn_measured_fraction_theta_max 0.999
_diffrn_measurement_device_type 'Bruker Kappa Apex II'
_diffrn_radiation_type 'Mo K\a'
_diffrn_radiation_wavelength 0.71073
_diffrn_reflns_av_R_equivalents 0.0595
_diffrn_reflns_av_unetI/netI 0.0384
_diffrn_reflns_limit_h_max 7
_diffrn_reflns_limit_h_min -7
_diffrn_reflns_limit_k_max 16
_diffrn_reflns_limit_k_min -16
_diffrn_reflns_limit_l_max 25
_diffrn_reflns_limit_l_min -24
_diffrn_reflns_number 50261
_diffrn_reflns_theta_full 25.35
_diffrn_reflns_theta_max 25.35
_diffrn_reflns_theta_min 1.84
_diffrn_source 'sealed tube'
_exptl_absorpt_coefficient_mu 0.170
_exptl_absorpt_correction_T_max 1.00
_exptl_absorpt_correction_T_min 0.93
_exptl_absorpt_correction_type multi-scan
_exptl_absorpt_process_details
;
Krause, L., Herbst-Irmer, R., Sheldrick, G. M., Stalke, D. (2015).
"Comparison of silver and molybdenum microfocus X-ray sources for
single-crystal structure determination"
J. Appl. Cryst. 48, 3-10.
doi:10.1107/S1600576714022985
;
_exptl_crystal_colour 'clear colourless'
_exptl_crystal_density_diffrn 1.411
_exptl_crystal_density_method 'not measured'
_exptl_crystal_description ribbon
_exptl_crystal_F_000 744
_exptl_crystal_size_max 0.285
_exptl_crystal_size_mid 0.132
_exptl_crystal_size_min 0.026
_refine_diff_density_max 0.328
_refine_diff_density_min -0.376
_refine_ls_extinction_method none
_refine_ls_goodness_of_fit_ref 1.049
_refine_ls_hydrogen_treatment constr
_refine_ls_matrix_type full
_refine_ls_number_parameters 492
_refine_ls_number_reflns 6138
_refine_ls_number_restraints 156
_refine_ls_restrained_S_all 1.053
_refine_ls_R_factor_all 0.0856
_refine_ls_R_factor_gt 0.0489
_refine_ls_shift/su_max 0.001
_refine_ls_shift/su_mean 0.000
_refine_ls_structure_factor_coef Fsqd
_refine_ls_weighting_details 'w=1/[\s^2^(Fo^2^)+(0.0716P)^2^+0.6321P] where P=(Fo^2^+2Fc^2^)/3'
_refine_ls_weighting_scheme calc
_refine_ls_wR_factor_gt 0.1248
_refine_ls_wR_factor_ref 0.1489
_reflns_number_gt 4077
_reflns_number_total 6138
_reflns_threshold_expression 'I > 2\s(I)'
_cod_data_source_file d3sc03868h2.cif
_cod_data_source_block 03673
_cod_depositor_comments
;
The following automatic conversions were performed:

data item '_exptl_absorpt_correction_type' value 'Multi-Scan' was
changed to 'multi-scan' in accordance with the
/home/data/users/saulius/crontab/automatic-downloads/rss-feeds/RSC/lib/dictionaries/cif_core.dic
dictionary named 'cif_core.dic' version 2.4.2 last updated on
2011-04-26.

Automatic conversion script
Id: cif_fix_values 8170 2020-07-09 18:12:32Z antanas 

 Adding full bibliography for 1570202.cif.
;
_cod_database_code 1570202

loop_
_space_group_symop_operation_xyz
'x, y, z'
'-x, -y, -z'

loop_
_atom_site_type_symbol
_atom_site_label
_atom_site_fract_x
_atom_site_fract_y
_atom_site_fract_z
_atom_site_U_iso_or_equiv
_atom_site_adp_type
_atom_site_calc_flag
_atom_site_refinement_flags_adp
_atom_site_refinement_flags_occupancy
_atom_site_refinement_flags_posn
_atom_site_occupancy
_atom_site_disorder_assembly
_atom_site_disorder_group
C C1 0.6812(4) 0.69387(18) 0.78307(12) 0.0373(6) Uani d . . . 1.000000 . .
C C2 0.6965(4) 0.70953(18) 0.71618(12) 0.0357(6) Uani d . . . 1.000000 . .
C C3 0.5456(4) 0.77381(19) 0.68213(13) 0.0399(6) Uani d . . . 1.000000 . .
H H3 0.560254 0.784930 0.637333 0.048000 Uiso calc U . R 1.000000 . .
C C4 0.3724(4) 0.82130(18) 0.71586(13) 0.0412(6) Uani d . . . 1.000000 . .
C C5 0.3492(5) 0.8089(2) 0.78123(14) 0.0468(7) Uani d . . . 1.000000 . .
H H5 0.229087 0.842662 0.802931 0.056000 Uiso calc U . R 1.000000 . .
C C6 0.5069(5) 0.74553(19) 0.81473(13) 0.0446(7) Uani d . . . 1.000000 . .
H H6 0.495181 0.737501 0.859761 0.054000 Uiso calc U . R 1.000000 . .
C C7 0.5627(5) 0.5148(2) 0.89714(13) 0.0499(7) Uani d . . . 1.000000 . .
H H7A 0.415632 0.532675 0.876988 0.060000 Uiso calc U . R 1.000000 . .
H H7B 0.588458 0.564581 0.927384 0.060000 Uiso calc U . R 1.000000 . .
C C8 0.5603(4) 0.4160(2) 0.93277(12) 0.0417(6) Uani d . . . 1.000000 . .
C C9 0.7380(5) 0.3784(2) 0.97172(13) 0.0491(7) Uani d . . . 1.000000 . .
H H9 0.863959 0.414913 0.975331 0.059000 Uiso calc U . R 1.000000 . .
C C10 0.7336(6) 0.2885(2) 1.00524(15) 0.0603(9) Uani d . . . 1.000000 . .
H H10 0.855626 0.264529 1.031595 0.072000 Uiso calc U . R 1.000000 . .
C C11 0.5535(7) 0.2343(3) 1.00043(17) 0.0715(10) Uani d . . . 1.000000 . .
H H11 0.551421 0.172516 1.022865 0.086000 Uiso calc U . R 1.000000 . .
C C12 0.3758(7) 0.2705(3) 0.96267(19) 0.0849(12) Uani d . . . 1.000000 . .
H H12 0.250580 0.233427 0.959364 0.102000 Uiso calc U . R 1.000000 . .
C C13 0.3783(6) 0.3611(3) 0.92924(16) 0.0668(9) Uani d . . . 1.000000 . .
H H13 0.253929 0.385343 0.903841 0.080000 Uiso calc U . R 1.000000 . .
C C14 0.7235(4) 0.44783(18) 0.79498(11) 0.0350(6) Uani d . . . 1.000000 . .
C C15 0.5325(4) 0.45498(19) 0.75776(12) 0.0380(6) Uani d . . . 1.000000 . .
H H15 0.411688 0.501719 0.766135 0.046000 Uiso calc U . R 1.000000 . .
C C16 0.5183(4) 0.39351(19) 0.70810(12) 0.0395(6) Uani d . . . 1.000000 . .
H H16 0.387463 0.399193 0.682862 0.047000 Uiso calc U . R 1.000000 . .
C C17 0.6925(4) 0.32407(18) 0.69497(12) 0.0370(6) Uani d . . . 1.000000 . .
C C18 0.8835(5) 0.31744(19) 0.73317(13) 0.0439(7) Uani d . . . 1.000000 . .
H H18 1.004436 0.270746 0.724812 0.053000 Uiso calc U . R 1.000000 . .
C C19 0.8995(4) 0.37791(19) 0.78311(12) 0.0411(6) Uani d . . . 1.000000 . .
H H19 1.028992 0.371644 0.808895 0.049000 Uiso calc U . R 1.000000 . .
C C20 0.6765(5) 0.25892(19) 0.63876(13) 0.0425(6) Uani d . . . 1.000000 . .
H H20 0.531614 0.279925 0.617091 0.051000 Uiso calc U . R 1.000000 . .
C C21 0.8654(4) 0.27321(18) 0.58901(12) 0.0377(6) Uani d . . . 1.000000 . .
C C22 0.9637(5) 0.36133(19) 0.58105(13) 0.0431(7) Uani d . . . 1.000000 . .
H H22 0.912516 0.412628 0.607035 0.052000 Uiso calc U . R 1.000000 . .
C C23 1.1347(5) 0.3771(2) 0.53627(12) 0.0434(7) Uani d . . . 1.000000 . .
H H23 1.199129 0.437685 0.532149 0.052000 Uiso calc U . R 1.000000 . .
C C24 1.2086(5) 0.3015(2) 0.49773(12) 0.0445(7) Uani d . . . 1.000000 . .
C C25 1.1091(5) 0.2139(2) 0.50430(13) 0.0476(7) Uani d . . . 1.000000 . .
H H25 1.157874 0.163521 0.477365 0.057000 Uiso calc U . R 1.000000 . .
C C26 0.9401(5) 0.19789(19) 0.54917(12) 0.0404(6) Uani d . . . 1.000000 . .
C C27 1.5093(5) 0.3888(3) 0.45005(15) 0.0604(8) Uani d . . . 1.000000 . .
H H27A 1.629071 0.380246 0.418069 0.091000 Uiso calc U . R 1.000000 . .
H H27B 1.575225 0.394794 0.491735 0.091000 Uiso calc U . R 1.000000 . .
H H27C 1.412598 0.447893 0.438383 0.091000 Uiso calc U . R 1.000000 . .
C C28 0.6720(5) 0.1491(2) 0.65904(13) 0.0468(7) Uani d . . . 1.000000 . .
H H28 0.817650 0.125861 0.679633 0.056000 Uiso calc U . R 1.000000 . .
C C29 0.6489(5) 0.0918(2) 0.59849(15) 0.0563(8) Uani d . . . 1.000000 . .
H H29A 0.629997 0.022775 0.611259 0.068000 Uiso calc U . R 1.000000 . .
H H29B 0.513757 0.118980 0.574939 0.068000 Uiso calc U . R 1.000000 . .
C C30 0.8512(6) 0.0978(2) 0.55589(14) 0.0537(8) Uani d . . . 1.000000 . .
H H30A 0.813088 0.078832 0.513120 0.064000 Uiso calc U . R 1.000000 . .
H H30B 0.971813 0.050158 0.572762 0.064000 Uiso calc U . R 1.000000 . .
C C31 0.4839(5) 0.1257(2) 0.70474(16) 0.0542(8) Uani d . . . 1.000000 . .
F F1 0.4773(4) 0.17316(14) 0.75891(9) 0.0799(6) Uani d . . . 1.000000 . .
F F2 0.2793(3) 0.14497(17) 0.67987(11) 0.0865(7) Uani d . . . 1.000000 . .
F F3 0.5021(3) 0.03000(13) 0.72425(10) 0.0736(6) Uani d . . . 1.000000 . .
N N1 0.7445(4) 0.51288(16) 0.84685(10) 0.0407(5) Uani d . . . 1.000000 . .
N N2 0.8774(4) 0.65853(17) 0.67759(10) 0.0425(5) Uani d . . . 1.000000 . .
N N3 0.2047(4) 0.88810(18) 0.67887(14) 0.0549(6) Uani d . . . 1.000000 . .
O O1 1.0646(3) 0.58918(14) 0.79204(10) 0.0517(5) Uani d . . . 1.000000 . .
O O2 0.8914(4) 0.65760(16) 0.88970(10) 0.0634(6) Uani d . . . 1.000000 . .
O O3 0.8590(4) 0.57345(14) 0.66738(10) 0.0566(6) Uani d . . . 1.000000 . .
O O4 1.0272(3) 0.70723(16) 0.65659(11) 0.0642(6) Uani d . . . 1.000000 . .
O O5 0.2416(4) 0.90490(17) 0.62182(12) 0.0720(7) Uani d . . . 1.000000 . .
O O6 0.0392(4) 0.92198(17) 0.70802(13) 0.0759(7) Uani d . . . 1.000000 . .
O O7 1.3797(4) 0.30662(16) 0.45293(9) 0.0609(6) Uani d . . . 1.000000 . .
S S1 0.87011(12) 0.61234(5) 0.83071(3) 0.0437(2) Uani d . . . 1.000000 . .
O O8A 0.0962(15) 0.9357(6) 0.8965(5) 0.1069(18) Uani d U P D 0.682(15) A 1
C C32A 0.1215(19) 1.0388(8) 0.8782(8) 0.131(4) Uani d U P D 0.682(15) A 1
H H32A 0.198667 1.068798 0.912251 0.158000 Uiso calc U P R 0.682(15) A 1
H H32B 0.212194 1.044604 0.838606 0.158000 Uiso calc U P R 0.682(15) A 1
C C33A -0.092(2) 1.0860(10) 0.8689(10) 0.179(6) Uani d U P D 0.682(15) A 1
H H33A -0.124976 1.095366 0.822927 0.215000 Uiso calc U P R 0.682(15) A 1
H H33B -0.102963 1.150443 0.887309 0.215000 Uiso calc U P R 0.682(15) A 1
C C34A -0.2616(15) 1.0168(7) 0.9043(8) 0.148(4) Uani d U P D 0.682(15) A 1
H H34A -0.290053 1.032746 0.949012 0.178000 Uiso calc U P R 0.682(15) A 1
H H34B -0.405560 1.018840 0.881654 0.178000 Uiso calc U P R 0.682(15) A 1
C C35A -0.1308(19) 0.9245(8) 0.8997(8) 0.125(4) Uani d U P D 0.682(15) A 1
H H35A -0.163130 0.880882 0.937266 0.150000 Uiso calc U P R 0.682(15) A 1
H H35B -0.175162 0.893575 0.861239 0.150000 Uiso calc U P R 0.682(15) A 1
O O8B 0.124(4) 0.9676(16) 0.8873(13) 0.1069(18) Uani d U P D 0.318(15) A 2
C C32B 0.052(4) 1.0604(15) 0.8529(12) 0.112(5) Uani d U P D 0.318(15) A 2
H H32C 0.162160 1.108812 0.857921 0.134000 Uiso calc U P R 0.318(15) A 2
H H32D 0.035617 1.051489 0.806986 0.134000 Uiso calc U P R 0.318(15) A 2
C C33B -0.157(4) 1.0909(19) 0.8810(16) 0.128(6) Uani d U P D 0.318(15) A 2
H H33C -0.244458 1.144331 0.856344 0.154000 Uiso calc U P R 0.318(15) A 2
H H33D -0.150083 1.104186 0.926485 0.154000 Uiso calc U P R 0.318(15) A 2
C C34B -0.222(4) 0.9904(19) 0.8691(13) 0.130(6) Uani d U P D 0.318(15) A 2
H H34C -0.382854 0.983541 0.877877 0.156000 Uiso calc U P R 0.318(15) A 2
H H34D -0.183029 0.972082 0.825326 0.156000 Uiso calc U P R 0.318(15) A 2
C C35B -0.076(4) 0.934(2) 0.9175(15) 0.127(7) Uani d U P D 0.318(15) A 2
H H35C -0.101325 0.956601 0.961018 0.153000 Uiso calc U P R 0.318(15) A 2
H H35D -0.083271 0.863149 0.917286 0.153000 Uiso calc U P R 0.318(15) A 2

loop_
_atom_site_aniso_label
_atom_site_aniso_U_11
_atom_site_aniso_U_22
_atom_site_aniso_U_33
_atom_site_aniso_U_12
_atom_site_aniso_U_13
_atom_site_aniso_U_23
C1 0.0386(15) 0.0345(14) 0.0395(15) -0.0008(11) -0.0002(11) -0.0105(11)
C2 0.0320(14) 0.0331(13) 0.0430(15) -0.0037(11) 0.0050(11) -0.0119(11)
C3 0.0439(16) 0.0352(14) 0.0411(15) -0.0053(12) 0.0021(12) -0.0053(11)
C4 0.0390(15) 0.0310(14) 0.0531(17) 0.0008(11) -0.0011(12) -0.0045(12)
C5 0.0427(16) 0.0398(15) 0.0565(18) 0.0069(12) 0.0096(13) -0.0100(13)
C6 0.0520(17) 0.0404(15) 0.0404(15) 0.0056(13) 0.0079(13) -0.0089(12)
C7 0.0508(17) 0.0596(19) 0.0361(15) 0.0162(14) 0.0068(13) -0.0093(13)
C8 0.0398(15) 0.0557(17) 0.0294(13) 0.0031(13) 0.0028(11) -0.0119(12)
C9 0.0427(16) 0.0581(19) 0.0468(16) 0.0005(14) -0.0054(13) -0.0099(14)
C10 0.064(2) 0.064(2) 0.0495(18) 0.0111(17) -0.0065(15) -0.0021(16)
C11 0.096(3) 0.061(2) 0.058(2) -0.013(2) 0.015(2) -0.0044(17)
C12 0.082(3) 0.103(3) 0.078(3) -0.046(3) 0.008(2) -0.015(2)
C13 0.052(2) 0.099(3) 0.0515(19) -0.0148(19) -0.0087(15) -0.0074(19)
C14 0.0376(14) 0.0347(14) 0.0316(13) 0.0038(11) 0.0036(11) -0.0048(11)
C15 0.0322(14) 0.0380(14) 0.0427(15) 0.0055(11) 0.0077(11) -0.0063(12)
C16 0.0315(14) 0.0434(15) 0.0433(15) -0.0006(11) 0.0008(11) -0.0049(12)
C17 0.0373(14) 0.0355(14) 0.0385(14) -0.0036(11) 0.0062(11) -0.0055(11)
C18 0.0401(15) 0.0394(15) 0.0508(16) 0.0118(12) 0.0044(13) -0.0135(13)
C19 0.0360(15) 0.0434(15) 0.0428(15) 0.0079(12) -0.0040(12) -0.0077(12)
C20 0.0432(16) 0.0393(15) 0.0452(16) -0.0001(12) 0.0004(12) -0.0103(12)
C21 0.0414(15) 0.0342(14) 0.0369(14) 0.0012(11) -0.0005(11) -0.0044(11)
C22 0.0483(16) 0.0374(15) 0.0441(15) -0.0020(12) 0.0058(13) -0.0114(12)
C23 0.0526(17) 0.0388(15) 0.0400(15) -0.0074(13) -0.0004(13) -0.0054(12)
C24 0.0500(17) 0.0514(17) 0.0318(14) -0.0018(13) 0.0045(12) -0.0052(12)
C25 0.0635(19) 0.0415(16) 0.0381(15) -0.0013(14) 0.0074(14) -0.0118(12)
C26 0.0499(16) 0.0350(14) 0.0360(14) 0.0007(12) 0.0007(12) -0.0068(11)
C27 0.057(2) 0.074(2) 0.0534(18) -0.0187(17) 0.0079(15) -0.0097(16)
C28 0.0482(17) 0.0431(16) 0.0491(16) -0.0024(13) 0.0055(13) -0.0067(13)
C29 0.063(2) 0.0464(17) 0.0621(19) -0.0127(15) 0.0097(16) -0.0166(14)
C30 0.072(2) 0.0380(16) 0.0516(17) -0.0032(14) 0.0080(15) -0.0102(13)
C31 0.057(2) 0.0404(17) 0.065(2) -0.0049(14) 0.0085(16) -0.0070(15)
F1 0.1122(17) 0.0664(12) 0.0648(12) -0.0282(12) 0.0405(11) -0.0167(10)
F2 0.0449(11) 0.1063(17) 0.1051(16) 0.0083(11) 0.0110(11) -0.0054(13)
F3 0.0848(14) 0.0456(11) 0.0901(14) -0.0102(9) 0.0140(11) -0.0012(9)
N1 0.0473(13) 0.0420(13) 0.0316(11) 0.0071(10) 0.0033(10) -0.0091(9)
N2 0.0397(13) 0.0440(14) 0.0443(13) -0.0018(11) 0.0075(10) -0.0114(11)
N3 0.0530(16) 0.0398(14) 0.0705(19) 0.0058(12) -0.0109(14) -0.0035(13)
O1 0.0332(10) 0.0539(12) 0.0682(13) 0.0034(9) -0.0045(9) -0.0139(10)
O2 0.0784(15) 0.0605(13) 0.0528(12) 0.0062(11) -0.0255(11) -0.0243(10)
O3 0.0648(14) 0.0404(12) 0.0654(13) -0.0013(10) 0.0169(11) -0.0193(10)
O4 0.0468(12) 0.0678(14) 0.0809(15) -0.0190(11) 0.0265(11) -0.0157(12)
O5 0.0846(17) 0.0603(15) 0.0666(16) 0.0096(12) -0.0116(13) 0.0117(12)
O6 0.0579(14) 0.0648(15) 0.0999(18) 0.0261(12) -0.0025(13) -0.0078(13)
O7 0.0706(14) 0.0654(14) 0.0495(12) -0.0172(11) 0.0231(11) -0.0183(10)
S1 0.0421(4) 0.0446(4) 0.0447(4) 0.0063(3) -0.0089(3) -0.0147(3)
O8A 0.097(3) 0.073(5) 0.144(4) 0.011(3) 0.032(3) 0.013(4)
C32A 0.109(6) 0.078(6) 0.206(11) -0.018(4) 0.014(6) 0.011(6)
C33A 0.124(7) 0.096(6) 0.303(16) 0.021(5) 0.029(8) 0.053(8)
C34A 0.096(5) 0.103(6) 0.243(12) 0.011(4) 0.035(6) -0.018(7)
C35A 0.101(5) 0.079(4) 0.194(11) -0.013(4) 0.030(6) -0.008(5)
O8B 0.097(3) 0.073(5) 0.144(4) 0.011(3) 0.032(3) 0.013(4)
C32B 0.094(9) 0.092(8) 0.138(12) 0.021(6) 0.049(8) 0.027(7)
C33B 0.100(9) 0.112(9) 0.160(14) 0.030(6) 0.050(9) 0.022(8)
C34B 0.096(7) 0.123(10) 0.162(13) 0.016(7) 0.025(7) 0.025(9)
C35B 0.101(8) 0.117(11) 0.154(14) 0.002(7) 0.032(7) 0.044(11)

loop_
_atom_type_symbol
_atom_type_description
_atom_type_scat_dispersion_real
_atom_type_scat_dispersion_imag
_atom_type_scat_source
C C 0.0033 0.0016 'International Tables Vol C Tables 4.2.6.8 and 6.1.1.4'
H H 0.0000 0.0000 'International Tables Vol C Tables 4.2.6.8 and 6.1.1.4'
F F 0.0171 0.0103 'International Tables Vol C Tables 4.2.6.8 and 6.1.1.4'
N N 0.0061 0.0033 'International Tables Vol C Tables 4.2.6.8 and 6.1.1.4'
O O 0.0106 0.0060 'International Tables Vol C Tables 4.2.6.8 and 6.1.1.4'
S S 0.1246 0.1234 'International Tables Vol C Tables 4.2.6.8 and 6.1.1.4'

loop_
_geom_angle_atom_site_label_1
_geom_angle_atom_site_label_2
_geom_angle_atom_site_label_3
_geom_angle_site_symmetry_1
_geom_angle_site_symmetry_3
_geom_angle
_geom_angle_publ_flag
C6 C1 C2 . . 117.8(2) ?
C6 C1 S1 . . 117.3(2) ?
C2 C1 S1 . . 124.86(19) ?
C3 C2 C1 . . 122.1(2) ?
C3 C2 N2 . . 115.7(2) ?
C1 C2 N2 . . 122.2(2) ?
C2 C3 C4 . . 117.6(2) ?
C5 C4 C3 . . 122.8(3) ?
C5 C4 N3 . . 119.5(2) ?
C3 C4 N3 . . 117.7(3) ?
C4 C5 C6 . . 118.5(2) ?
C1 C6 C5 . . 121.2(3) ?
N1 C7 C8 . . 110.4(2) ?
C13 C8 C9 . . 117.7(3) ?
C13 C8 C7 . . 120.9(3) ?
C9 C8 C7 . . 121.3(3) ?
C10 C9 C8 . . 121.2(3) ?
C11 C10 C9 . . 120.3(3) ?
C10 C11 C12 . . 119.3(3) ?
C11 C12 C13 . . 120.7(3) ?
C8 C13 C12 . . 120.7(3) ?
C15 C14 C19 . . 119.7(2) ?
C15 C14 N1 . . 121.2(2) ?
C19 C14 N1 . . 119.1(2) ?
C14 C15 C16 . . 120.1(2) ?
C17 C16 C15 . . 121.1(2) ?
C16 C17 C18 . . 118.0(2) ?
C16 C17 C20 . . 120.4(2) ?
C18 C17 C20 . . 121.6(2) ?
C19 C18 C17 . . 121.4(2) ?
C18 C19 C14 . . 119.5(2) ?
C17 C20 C21 . . 111.9(2) ?
C17 C20 C28 . . 113.9(2) ?
C21 C20 C28 . . 109.7(2) ?
C22 C21 C26 . . 118.2(2) ?
C22 C21 C20 . . 121.0(2) ?
C26 C21 C20 . . 120.8(2) ?
C21 C22 C23 . . 122.7(2) ?
C24 C23 C22 . . 118.5(2) ?
O7 C24 C25 . . 116.2(2) ?
O7 C24 C23 . . 124.3(3) ?
C25 C24 C23 . . 119.5(2) ?
C24 C25 C26 . . 122.1(2) ?
C25 C26 C21 . . 119.1(2) ?
C25 C26 C30 . . 118.5(2) ?
C21 C26 C30 . . 122.3(2) ?
C31 C28 C20 . . 114.4(2) ?
C31 C28 C29 . . 108.2(2) ?
C20 C28 C29 . . 108.9(2) ?
C30 C29 C28 . . 111.1(2) ?
C29 C30 C26 . . 114.4(2) ?
F2 C31 F1 . . 105.1(3) ?
F2 C31 F3 . . 106.6(3) ?
F1 C31 F3 . . 104.9(2) ?
F2 C31 C28 . . 113.7(3) ?
F1 C31 C28 . . 115.0(3) ?
F3 C31 C28 . . 110.8(2) ?
C14 N1 C7 . . 116.9(2) ?
C14 N1 S1 . . 117.77(16) ?
C7 N1 S1 . . 117.99(18) ?
O3 N2 O4 . . 125.5(2) ?
O3 N2 C2 . . 117.6(2) ?
O4 N2 C2 . . 116.8(2) ?
O5 N3 O6 . . 124.8(3) ?
O5 N3 C4 . . 117.9(3) ?
O6 N3 C4 . . 117.3(3) ?
C24 O7 C27 . . 118.9(2) ?
O1 S1 O2 . . 120.19(13) ?
O1 S1 N1 . . 108.56(12) ?
O2 S1 N1 . . 107.31(13) ?
O1 S1 C1 . . 107.15(12) ?
O2 S1 C1 . . 105.99(12) ?
N1 S1 C1 . . 106.94(12) ?
C35A O8A C32A . . 107.2(8) ?
C33A C32A O8A . . 108.1(9) ?
C32A C33A C34A . . 105.8(10) ?
C35A C34A C33A . . 98.9(10) ?
O8A C35A C34A . . 111.6(9) ?
C35B O8B C32B . . 105.4(17) ?
C33B C32B O8B . . 105.1(18) ?
C33B C32B C34B . . 49.2(11) ?
O8B C32B C34B . . 73.4(13) ?
C32B C33B C34B . . 85.4(18) ?
C35B C34B C33B . . 98.(2) ?
C35B C34B C32B . . 82.1(14) ?
C33B C34B C32B . . 45.4(10) ?
O8B C35B C34B . . 92.0(19) ?

loop_
_geom_bond_atom_site_label_1
_geom_bond_atom_site_label_2
_geom_bond_site_symmetry_2
_geom_bond_distance
_geom_bond_publ_flag
C1 C6 . 1.383(4) ?
C1 C2 . 1.399(4) ?
C1 S1 . 1.780(3) ?
C2 C3 . 1.373(4) ?
C2 N2 . 1.482(3) ?
C3 C4 . 1.374(4) ?
C4 C5 . 1.368(4) ?
C4 N3 . 1.483(4) ?
C5 C6 . 1.386(4) ?
C7 N1 . 1.489(3) ?
C7 C8 . 1.500(4) ?
C8 C13 . 1.372(4) ?
C8 C9 . 1.385(4) ?
C9 C10 . 1.376(4) ?
C10 C11 . 1.360(5) ?
C11 C12 . 1.366(5) ?
C12 C13 . 1.384(5) ?
C14 C15 . 1.377(4) ?
C14 C19 . 1.383(3) ?
C14 N1 . 1.457(3) ?
C15 C16 . 1.383(4) ?
C16 C17 . 1.378(3) ?
C17 C18 . 1.389(4) ?
C17 C20 . 1.526(4) ?
C18 C19 . 1.380(4) ?
C20 C21 . 1.528(4) ?
C20 C28 . 1.537(4) ?
C21 C22 . 1.382(4) ?
C21 C26 . 1.402(3) ?
C22 C23 . 1.387(4) ?
C23 C24 . 1.386(4) ?
C24 O7 . 1.370(3) ?
C24 C25 . 1.377(4) ?
C25 C26 . 1.380(4) ?
C26 C30 . 1.505(4) ?
C27 O7 . 1.413(4) ?
C28 C31 . 1.495(4) ?
C28 C29 . 1.541(4) ?
C29 C30 . 1.484(4) ?
C31 F2 . 1.327(4) ?
C31 F1 . 1.336(4) ?
C31 F3 . 1.341(3) ?
N1 S1 . 1.620(2) ?
N2 O3 . 1.211(3) ?
N2 O4 . 1.214(3) ?
N3 O5 . 1.216(3) ?
N3 O6 . 1.217(3) ?
O1 S1 . 1.420(2) ?
O2 S1 . 1.424(2) ?
O8A C35A . 1.368(10) ?
O8A C32A . 1.457(10) ?
C32A C33A . 1.380(12) ?
C33A C34A . 1.581(13) ?
C34A C35A . 1.431(12) ?
O8B C35B . 1.427(17) ?
O8B C32B . 1.451(16) ?
C32B C33B . 1.406(17) ?
C32B C34B . 1.97(3) ?
C33B C34B . 1.494(19) ?
C34B C35B . 1.473(19) ?

loop_
_geom_hbond_atom_site_label_D
_geom_hbond_atom_site_label_H
_geom_hbond_atom_site_label_A
_geom_hbond_site_symmetry_A
_geom_hbond_distance_DH
_geom_hbond_distance_HA
_geom_hbond_distance_DA
_geom_hbond_angle_DHA
_geom_hbond_publ_flag
C3 H3 O7 2_766 0.94 2.33 3.098(3) 138.4 ?
C5 H5 O8A^a . 0.94 2.48 3.314(11) 148.5 ?
C5 H5 O8B^b . 0.94 2.56 3.37(3) 145.0 ?
C7 H7B O2 . 0.98 2.38 2.870(4) 110.1 ?
C15 H15 O1 1_455 0.94 2.36 3.286(3) 167.7 ?

loop_
_geom_torsion_atom_site_label_1
_geom_torsion_atom_site_label_2
_geom_torsion_atom_site_label_3
_geom_torsion_atom_site_label_4
_geom_torsion_site_symmetry_1
_geom_torsion_site_symmetry_2
_geom_torsion_site_symmetry_3
_geom_torsion_site_symmetry_4
_geom_torsion
_geom_torsion_publ_flag
C6 C1 C2 C3 . . . . 0.1(4) ?
S1 C1 C2 C3 . . . . -179.78(19) ?
C6 C1 C2 N2 . . . . 179.6(2) ?
S1 C1 C2 N2 . . . . -0.3(4) ?
C1 C2 C3 C4 . . . . -1.7(4) ?
N2 C2 C3 C4 . . . . 178.8(2) ?
C2 C3 C4 C5 . . . . 1.8(4) ?
C2 C3 C4 N3 . . . . -177.9(2) ?
C3 C4 C5 C6 . . . . -0.2(4) ?
N3 C4 C5 C6 . . . . 179.5(2) ?
C2 C1 C6 C5 . . . . 1.5(4) ?
S1 C1 C6 C5 . . . . -178.6(2) ?
C4 C5 C6 C1 . . . . -1.5(4) ?
N1 C7 C8 C13 . . . . -115.1(3) ?
N1 C7 C8 C9 . . . . 66.8(3) ?
C13 C8 C9 C10 . . . . 0.7(4) ?
C7 C8 C9 C10 . . . . 178.8(3) ?
C8 C9 C10 C11 . . . . 0.3(5) ?
C9 C10 C11 C12 . . . . -0.9(5) ?
C10 C11 C12 C13 . . . . 0.3(6) ?
C9 C8 C13 C12 . . . . -1.2(5) ?
C7 C8 C13 C12 . . . . -179.4(3) ?
C11 C12 C13 C8 . . . . 0.7(6) ?
C19 C14 C15 C16 . . . . -1.0(4) ?
N1 C14 C15 C16 . . . . 178.9(2) ?
C14 C15 C16 C17 . . . . 0.3(4) ?
C15 C16 C17 C18 . . . . 0.1(4) ?
C15 C16 C17 C20 . . . . -178.2(2) ?
C16 C17 C18 C19 . . . . 0.3(4) ?
C20 C17 C18 C19 . . . . 178.6(2) ?
C17 C18 C19 C14 . . . . -1.0(4) ?
C15 C14 C19 C18 . . . . 1.4(4) ?
N1 C14 C19 C18 . . . . -178.5(2) ?
C16 C17 C20 C21 . . . . 119.0(3) ?
C18 C17 C20 C21 . . . . -59.2(3) ?
C16 C17 C20 C28 . . . . -115.8(3) ?
C18 C17 C20 C28 . . . . 66.0(3) ?
C17 C20 C21 C22 . . . . -27.5(3) ?
C28 C20 C21 C22 . . . . -154.9(2) ?
C17 C20 C21 C26 . . . . 154.0(2) ?
C28 C20 C21 C26 . . . . 26.5(3) ?
C26 C21 C22 C23 . . . . -1.2(4) ?
C20 C21 C22 C23 . . . . -179.8(2) ?
C21 C22 C23 C24 . . . . 0.5(4) ?
C22 C23 C24 O7 . . . . -178.2(3) ?
C22 C23 C24 C25 . . . . 0.8(4) ?
O7 C24 C25 C26 . . . . 177.8(3) ?
C23 C24 C25 C26 . . . . -1.3(4) ?
C24 C25 C26 C21 . . . . 0.6(4) ?
C24 C25 C26 C30 . . . . -176.2(3) ?
C22 C21 C26 C25 . . . . 0.6(4) ?
C20 C21 C26 C25 . . . . 179.2(2) ?
C22 C21 C26 C30 . . . . 177.3(3) ?
C20 C21 C26 C30 . . . . -4.1(4) ?
C17 C20 C28 C31 . . . . 57.3(3) ?
C21 C20 C28 C31 . . . . -176.4(2) ?
C17 C20 C28 C29 . . . . 178.4(2) ?
C21 C20 C28 C29 . . . . -55.3(3) ?
C31 C28 C29 C30 . . . . -170.3(3) ?
C20 C28 C29 C30 . . . . 64.9(3) ?
C28 C29 C30 C26 . . . . -41.4(4) ?
C25 C26 C30 C29 . . . . -171.8(3) ?
C21 C26 C30 C29 . . . . 11.5(4) ?
C20 C28 C31 F2 . . . . 65.0(3) ?
C29 C28 C31 F2 . . . . -56.5(3) ?
C20 C28 C31 F1 . . . . -56.2(4) ?
C29 C28 C31 F1 . . . . -177.7(3) ?
C20 C28 C31 F3 . . . . -174.9(2) ?
C29 C28 C31 F3 . . . . 63.6(3) ?
C15 C14 N1 C7 . . . . 55.8(3) ?
C19 C14 N1 C7 . . . . -124.3(3) ?
C15 C14 N1 S1 . . . . -93.7(3) ?
C19 C14 N1 S1 . . . . 86.1(3) ?
C8 C7 N1 C14 . . . . 63.6(3) ?
C8 C7 N1 S1 . . . . -146.9(2) ?
C3 C2 N2 O3 . . . . -103.6(3) ?
C1 C2 N2 O3 . . . . 76.8(3) ?
C3 C2 N2 O4 . . . . 73.3(3) ?
C1 C2 N2 O4 . . . . -106.2(3) ?
C5 C4 N3 O5 . . . . 173.1(3) ?
C3 C4 N3 O5 . . . . -7.2(4) ?
C5 C4 N3 O6 . . . . -7.1(4) ?
C3 C4 N3 O6 . . . . 172.6(3) ?
C25 C24 O7 C27 . . . . -171.3(3) ?
C23 C24 O7 C27 . . . . 7.8(4) ?
C14 N1 S1 O1 . . . . -42.5(2) ?
C7 N1 S1 O1 . . . . 168.20(19) ?
C14 N1 S1 O2 . . . . -173.86(18) ?
C7 N1 S1 O2 . . . . 36.9(2) ?
C14 N1 S1 C1 . . . . 72.8(2) ?
C7 N1 S1 C1 . . . . -76.5(2) ?
C6 C1 S1 O1 . . . . -164.3(2) ?
C2 C1 S1 O1 . . . . 15.6(3) ?
C6 C1 S1 O2 . . . . -34.8(3) ?
C2 C1 S1 O2 . . . . 145.1(2) ?
C6 C1 S1 N1 . . . . 79.5(2) ?
C2 C1 S1 N1 . . . . -100.7(2) ?
C35A O8A C32A C33A . . . . -2.0(17) ?
O8A C32A C33A C34A . . . . 19.(2) ?
C32A C33A C34A C35A . . . . -27.(2) ?
C32A O8A C35A C34A . . . . -18.0(18) ?
C33A C34A C35A O8A . . . . 27.(2) ?
C35B O8B C32B C33B . . . . 19.(3) ?
C35B O8B C32B C34B . . . . -20.(2) ?
O8B C32B C33B C34B . . . . -51.(3) ?
C32B C33B C34B C35B . . . . 70.(3) ?
C32B O8B C35B C34B . . . . 25.(3) ?
C33B C34B C35B O8B . . . . -61.(3) ?
C32B C34B C35B O8B . . . . -18.(2) ?
